data_4085073
loop_
_publ_author_name
'Arnold, Nicole'
'Braunschweig, Holger'
'Brenner, Peter B.'
'Dewhurst, Rian'
'Kramer, Thomas'
'Radacki, Krzysztof'

_publ_section_title
;
 Investigation of Steric Factors Involved in the Formation of Terminal
 Cationic Platinum Arylborylene Complexes
;
_journal_issue 11
_journal_name_full Organometallics
_journal_page_first 2343
_journal_paper_doi 10.1021/om501141g
_journal_volume 34
_journal_year 2015
_chemical_formula_moiety '     C32 H12 B F24, C28 H55 B Br P2 Pt, C H2 Cl2'
_chemical_formula_sum 'C61 H69 B2 Br Cl2 F24 P2 Pt'
_chemical_formula_weight 1687.62
_chemical_name_common
;
?
;
_chemical_name_systematic
; 
?
;
_space_group_IT_number 14
_symmetry_cell_setting monoclinic
_symmetry_space_group_name_Hall '-P 2yn'
_symmetry_space_group_name_H-M 'P 1 21/n 1'
_atom_sites_solution_hydrogens geom
_atom_sites_solution_primary direct
_atom_sites_solution_secondary difmap
_audit_creation_method SHELXL-97
_cell_angle_alpha 90.00
_cell_angle_beta 97.572(9)
_cell_angle_gamma 90.00
_cell_formula_units_Z 4
_cell_length_a 14.935(6)
_cell_length_b 24.927(13)
_cell_length_c 18.515(8)
_cell_measurement_temperature 100(2)
_cell_volume 6833(5)
_computing_cell_refinement 'Saint+ ver. 7.68A (Bruker AXS)'
_computing_data_collection 'APEX2 ver. 2010.3 (Bruker AXS)'
_computing_data_reduction 'Saint+ ver. 7.68A (Bruker AXS)'
_computing_molecular_graphics 'XP ver. 5.1 (Bruker AXS, 1998)'
_computing_publication_material 'SHELXL-97 (Sheldrick, 2008)'
_computing_structure_refinement 'SHELXL-97 (Sheldrick, 1997)'
_computing_structure_solution 'SHELXS-97 (Sheldrick, 1990)'
_diffrn_ambient_temperature 100(2)
_diffrn_measured_fraction_theta_full 0.999
_diffrn_measured_fraction_theta_max 0.996
_diffrn_measurement_device_type 'Bruker APEX-II CCD'
_diffrn_measurement_method '\f and \w scans'
_diffrn_radiation_monochromator 'multi-layer mirror'
_diffrn_radiation_source 'rotating anode'
_diffrn_radiation_type MoK\a
_diffrn_radiation_wavelength 0.71073
_diffrn_reflns_av_R_equivalents 0.0528
_diffrn_reflns_av_sigmaI/netI 0.0713
_diffrn_reflns_limit_h_max 17
_diffrn_reflns_limit_h_min -18
_diffrn_reflns_limit_k_max 31
_diffrn_reflns_limit_k_min -27
_diffrn_reflns_limit_l_max 23
_diffrn_reflns_limit_l_min -23
_diffrn_reflns_number 42181
_diffrn_reflns_theta_full 26.00
_diffrn_reflns_theta_max 26.77
_diffrn_reflns_theta_min 1.38
_exptl_absorpt_coefficient_mu 2.867
_exptl_absorpt_correction_T_max 0.7454
_exptl_absorpt_correction_T_min 0.5769
_exptl_absorpt_correction_type multi-scan
_exptl_absorpt_process_details 'Sadabs 2008/1 (Brucker 2008)'
_exptl_crystal_colour colourless
_exptl_crystal_density_diffrn 1.640
_exptl_crystal_density_method 'not measured'
_exptl_crystal_description block
_exptl_crystal_F_000 3352
_exptl_crystal_size_max 0.35
_exptl_crystal_size_mid 0.27
_exptl_crystal_size_min 0.22
_refine_diff_density_max 1.018
_refine_diff_density_min -0.846
_refine_diff_density_rms 0.125
_refine_ls_extinction_method none
_refine_ls_goodness_of_fit_ref 1.033
_refine_ls_hydrogen_treatment constr
_refine_ls_matrix_type full
_refine_ls_number_parameters 873
_refine_ls_number_reflns 14513
_refine_ls_number_restraints 84
_refine_ls_restrained_S_all 1.065
_refine_ls_R_factor_all 0.0621
_refine_ls_R_factor_gt 0.0374
_refine_ls_shift/su_max 0.002
_refine_ls_shift/su_mean 0.000
_refine_ls_structure_factor_coef Fsqd
_refine_ls_weighting_details 'calc w=1/[\s^2^(Fo^2^)+(0.0225P)^2^+0.5228P] where P=(Fo^2^+2Fc^2^)/3'
_refine_ls_weighting_scheme calc
_refine_ls_wR_factor_gt 0.0662
_refine_ls_wR_factor_ref 0.0727
_reflns_number_gt 10832
_reflns_number_total 14513
_reflns_threshold_expression >2sigma(I)
_cod_data_source_file om501141g_si_001.cif
_cod_data_source_block 2c
_cod_depositor_comments
;
The following automatic conversions were performed:

'_symmetry_cell_setting' value 'Monoclinic' changed to 'monoclinic'
according to
/home/saulius/struct/COD-crude-data--automatic-downloads/rss-feeds/ACS/lib/dictionaries/cif_core.dic
dictionary named 'cif_core.dic' version 2.4.2 from 2011-04-26.

Automatic conversion script
Id: cif_fix_values 2935 2014-11-11 08:27:57Z andrius 

 Adding full bibliography for 4085070--4085073.cif.
;
_cod_original_sg_symbol_H-M P2(1)/n
_cod_database_code 4085073

loop_
_symmetry_equiv_pos_as_xyz
'x, y, z'
'-x+1/2, y+1/2, -z+1/2'
'-x, -y, -z'
'x-1/2, -y-1/2, z-1/2'

loop_
_atom_site_label
_atom_site_type_symbol
_atom_site_fract_x
_atom_site_fract_y
_atom_site_fract_z
_atom_site_U_iso_or_equiv
_atom_site_adp_type
_atom_site_occupancy
_atom_site_symmetry_multiplicity
_atom_site_calc_flag
_atom_site_refinement_flags
_atom_site_disorder_assembly
_atom_site_disorder_group
Pt1 Pt 0.338107(11) 0.817979(6) 0.196173(8) 0.01268(5) Uani 1 1 d . . .
Br1 Br 0.41958(3) 0.771803(15) 0.10157(2) 0.02096(10) Uani 1 1 d . . .
P1 P 0.33433(7) 0.73652(4) 0.26032(5) 0.0150(2) Uani 1 1 d . . .
C1 C 0.2621(3) 0.73727(15) 0.3343(2) 0.0169(9) Uani 1 1 d . . .
H1 H 0.2722 0.7730 0.3586 0.020 Uiso 1 1 calc R . .
B1 B 0.7531(3) 0.57523(16) 0.2396(2) 0.0117(9) Uani 1 1 d . . .
F1 F 0.52338(19) 0.61929(10) 0.41056(14) 0.0432(8) Uani 1 1 d . . .
Cl1 Cl 0.94731(10) 0.72188(5) 0.16808(8) 0.0529(4) Uani 1 1 d . . .
P2 P 0.36537(7) 0.89765(4) 0.13431(5) 0.0150(2) Uani 1 1 d . . .
C2 C 0.1611(3) 0.73537(16) 0.3042(2) 0.0232(10) Uani 1 1 d . . .
H2A H 0.1449 0.6990 0.2874 0.035 Uiso 1 1 calc R . .
H2B H 0.1489 0.7605 0.2634 0.035 Uiso 1 1 calc R . .
H2C H 0.1252 0.7454 0.3427 0.035 Uiso 1 1 calc R . .
B2 B 0.2674(3) 0.85085(17) 0.2592(2) 0.0159(10) Uani 1 1 d U . .
F2 F 0.44110(18) 0.54827(14) 0.39985(15) 0.0601(10) Uani 1 1 d . . .
Cl2 Cl 1.02160(10) 0.78135(6) 0.05307(7) 0.0528(4) Uani 1 1 d . . .
C3 C 0.2842(3) 0.69523(15) 0.3949(2) 0.0238(10) Uani 1 1 d . . .
H3A H 0.2442 0.7004 0.4322 0.036 Uiso 1 1 calc R . .
H3B H 0.3472 0.6994 0.4170 0.036 Uiso 1 1 calc R . .
H3C H 0.2753 0.6592 0.3741 0.036 Uiso 1 1 calc R . .
F3 F 0.53742(18) 0.55966(10) 0.49343(12) 0.0329(6) Uani 1 1 d . . .
C4 C 0.4467(3) 0.72086(15) 0.3089(2) 0.0203(9) Uani 1 1 d . . .
H4 H 0.4391 0.6888 0.3400 0.024 Uiso 1 1 calc R . .
F4 F 0.6431(3) 0.37588(16) 0.4172(3) 0.0425(11) Uani 0.709(6) 1 d PU A 1
F5 F 0.7793(4) 0.40270(18) 0.4426(3) 0.0628(14) Uani 0.709(6) 1 d PU A 1
F6 F 0.7291(4) 0.37452(18) 0.3354(3) 0.0529(12) Uani 0.709(6) 1 d PU A 1
F27 F 0.6788(10) 0.3872(4) 0.4537(7) 0.0529(12) Uani 0.291(6) 1 d PU A 2
F25 F 0.7938(8) 0.3935(4) 0.4004(8) 0.0425(11) Uani 0.291(6) 1 d PU A 2
F26 F 0.6791(10) 0.3684(5) 0.3424(8) 0.0628(14) Uani 0.291(6) 1 d PU A 2
F16 F 0.8615(4) 0.7919(2) 0.4061(2) 0.0388(13) Uani 0.709(6) 1 d PU A 1
F17 F 0.7285(4) 0.7617(2) 0.3920(3) 0.0485(14) Uani 0.709(6) 1 d PU A 1
F18 F 0.7874(4) 0.78844(18) 0.2995(2) 0.0446(12) Uani 0.709(6) 1 d PU A 1
F28 F 0.7461(8) 0.7808(5) 0.3085(7) 0.0388(13) Uani 0.291(6) 1 d PU A 2
F29 F 0.8704(11) 0.7967(7) 0.3807(8) 0.0485(14) Uani 0.291(6) 1 d PU A 2
F30 F 0.7514(10) 0.7610(5) 0.4194(7) 0.0446(12) Uani 0.291(6) 1 d PU A 2
C5 C 0.4802(3) 0.76701(16) 0.3612(2) 0.0247(10) Uani 1 1 d . . .
H5A H 0.5351 0.7557 0.3924 0.037 Uiso 1 1 calc R . .
H5B H 0.4333 0.7761 0.3915 0.037 Uiso 1 1 calc R . .
H5C H 0.4935 0.7985 0.3328 0.037 Uiso 1 1 calc R . .
C6 C 0.5193(3) 0.70637(17) 0.2611(2) 0.0274(11) Uani 1 1 d . . .
H6A H 0.5336 0.7380 0.2334 0.041 Uiso 1 1 calc R . .
H6B H 0.4970 0.6776 0.2274 0.041 Uiso 1 1 calc R . .
H6C H 0.5739 0.6942 0.2921 0.041 Uiso 1 1 calc R . .
C7 C 0.3028(3) 0.68035(15) 0.1975(2) 0.0203(9) Uani 1 1 d . . .
H7 H 0.3544 0.6764 0.1685 0.024 Uiso 1 1 calc R . .
F7 F 0.7480(2) 0.38880(10) 0.11401(17) 0.0661(11) Uani 1 1 d . . .
C8 C 0.2946(3) 0.62571(15) 0.2344(2) 0.0275(11) Uani 1 1 d . . .
H8A H 0.2420 0.6260 0.2609 0.041 Uiso 1 1 calc R . .
H8B H 0.3493 0.6188 0.2685 0.041 Uiso 1 1 calc R . .
H8C H 0.2872 0.5975 0.1972 0.041 Uiso 1 1 calc R . .
F8 F 0.8004(2) 0.40805(10) 0.01686(13) 0.0408(7) Uani 1 1 d . . .
C9 C 0.2202(3) 0.69253(15) 0.1414(2) 0.0258(11) Uani 1 1 d . . .
H9A H 0.2141 0.6647 0.1037 0.039 Uiso 1 1 calc R . .
H9B H 0.2279 0.7276 0.1190 0.039 Uiso 1 1 calc R . .
H9C H 0.1658 0.6931 0.1658 0.039 Uiso 1 1 calc R . .
F9 F 0.8856(2) 0.37227(10) 0.10300(16) 0.0598(10) Uani 1 1 d . . .
C10 C 0.3245(3) 0.96244(15) 0.1641(2) 0.0202(10) Uani 1 1 d . . .
H10 H 0.3464 0.9904 0.1320 0.024 Uiso 1 1 calc R . .
F10 F 1.09211(16) 0.52825(9) 0.08463(12) 0.0281(6) Uani 1 1 d . . .
C11 C 0.2213(3) 0.96685(16) 0.1549(2) 0.0270(11) Uani 1 1 d . . .
H11A H 0.1968 0.9398 0.1852 0.041 Uiso 1 1 calc R . .
H11B H 0.1973 0.9609 0.1036 0.041 Uiso 1 1 calc R . .
H11C H 0.2040 1.0027 0.1697 0.041 Uiso 1 1 calc R . .
F11 F 1.00968(17) 0.59616(9) 0.04736(12) 0.0315(6) Uani 1 1 d . . .
C12 C 0.3627(3) 0.97716(16) 0.2427(2) 0.0268(11) Uani 1 1 d . . .
H12A H 0.3426 1.0133 0.2539 0.040 Uiso 1 1 calc R . .
H12B H 0.4289 0.9763 0.2480 0.040 Uiso 1 1 calc R . .
H12C H 0.3412 0.9513 0.2764 0.040 Uiso 1 1 calc R . .
F12 F 1.07439(16) 0.59294(9) 0.15838(12) 0.0264(6) Uani 1 1 d . . .
C13 C 0.4896(3) 0.90453(15) 0.1387(2) 0.0186(9) Uani 1 1 d . . .
H13 H 0.5079 0.8802 0.1003 0.022 Uiso 1 1 calc R . .
F13 F 1.09342(16) 0.60178(10) 0.36435(13) 0.0337(6) Uani 1 1 d . . .
C14 C 0.5405(3) 0.88453(16) 0.2121(2) 0.0268(11) Uani 1 1 d . . .
H14A H 0.6057 0.8861 0.2103 0.040 Uiso 1 1 calc R . .
H14B H 0.5228 0.8475 0.2207 0.040 Uiso 1 1 calc R . .
H14C H 0.5252 0.9074 0.2517 0.040 Uiso 1 1 calc R . .
F14 F 1.03116(17) 0.57686(9) 0.45660(13) 0.0308(6) Uani 1 1 d . . .
C15 C 0.5219(3) 0.96049(16) 0.1211(2) 0.0256(10) Uani 1 1 d . . .
H15A H 0.5132 0.9850 0.1609 0.038 Uiso 1 1 calc R . .
H15B H 0.4871 0.9733 0.0758 0.038 Uiso 1 1 calc R . .
H15C H 0.5861 0.9591 0.1152 0.038 Uiso 1 1 calc R . .
F15 F 1.08594(17) 0.65630(9) 0.45318(13) 0.0324(6) Uani 1 1 d . . .
C16 C 0.3217(3) 0.89199(15) 0.03577(19) 0.0177(9) Uani 1 1 d . . .
H16 H 0.3664 0.8694 0.0140 0.021 Uiso 1 1 calc R . .
C17 C 0.2322(3) 0.86141(16) 0.0227(2) 0.0257(10) Uani 1 1 d . . .
H17A H 0.1858 0.8812 0.0445 0.039 Uiso 1 1 calc R . .
H17B H 0.2399 0.8258 0.0450 0.039 Uiso 1 1 calc R . .
H17C H 0.2135 0.8577 -0.0298 0.039 Uiso 1 1 calc R . .
C18 C 0.3165(3) 0.94502(16) -0.0065(2) 0.0231(10) Uani 1 1 d . . .
H18A H 0.3010 0.9378 -0.0587 0.035 Uiso 1 1 calc R . .
H18B H 0.3751 0.9632 0.0019 0.035 Uiso 1 1 calc R . .
H18C H 0.2701 0.9680 0.0102 0.035 Uiso 1 1 calc R . .
F19 F 0.74125(18) 0.70380(10) 0.00822(13) 0.0363(7) Uani 1 1 d . . .
F20 F 0.6910(2) 0.75873(9) 0.08158(14) 0.0445(8) Uani 1 1 d . . .
F21 F 0.60530(18) 0.73239(10) -0.01333(14) 0.0419(7) Uani 1 1 d . . .
C21 C 0.2065(3) 0.87512(14) 0.30877(19) 0.0143(9) Uani 1 1 d . . .
F22 F 0.37523(16) 0.61319(9) 0.06254(13) 0.0327(6) Uani 1 1 d . . .
C22 C 0.2456(3) 0.89474(14) 0.3783(2) 0.0150(9) Uani 1 1 d . . .
F23 F 0.44050(17) 0.54492(9) 0.02230(12) 0.0310(6) Uani 1 1 d . . .
C23 C 0.1904(3) 0.91888(15) 0.4231(2) 0.0178(9) Uani 1 1 d . . .
F24 F 0.41468(16) 0.54632(10) 0.13354(12) 0.0297(6) Uani 1 1 d . . .
C24 C 0.0991(3) 0.92216(15) 0.3997(2) 0.0190(9) Uani 1 1 d . . .
H24 H 0.0617 0.9383 0.4313 0.023 Uiso 1 1 calc R . .
C25 C 0.0580(3) 0.90312(15) 0.3324(2) 0.0188(9) Uani 1 1 d . . .
C26 C 0.1125(3) 0.87962(15) 0.2855(2) 0.0155(9) Uani 1 1 d . . .
C27 C 0.3454(3) 0.88908(15) 0.4022(2) 0.0203(9) Uani 1 1 d . . .
H27A H 0.3714 0.9244 0.4153 0.030 Uiso 1 1 calc R . .
H27B H 0.3744 0.8739 0.3623 0.030 Uiso 1 1 calc R . .
H27C H 0.3554 0.8652 0.4445 0.030 Uiso 1 1 calc R . .
C28 C 0.2299(3) 0.94302(16) 0.4951(2) 0.0246(10) Uani 1 1 d . . .
H28A H 0.2697 0.9168 0.5227 0.037 Uiso 1 1 calc R . .
H28B H 0.1809 0.9527 0.5231 0.037 Uiso 1 1 calc R . .
H28C H 0.2646 0.9752 0.4864 0.037 Uiso 1 1 calc R . .
C29 C -0.0426(3) 0.90975(18) 0.3101(2) 0.0300(11) Uani 1 1 d . . .
H29A H -0.0531 0.9337 0.2679 0.045 Uiso 1 1 calc R . .
H29B H -0.0700 0.9251 0.3507 0.045 Uiso 1 1 calc R . .
H29C H -0.0698 0.8747 0.2973 0.045 Uiso 1 1 calc R . .
C30 C 0.0715(3) 0.86029(16) 0.2114(2) 0.0235(10) Uani 1 1 d . . .
H30A H 0.0282 0.8316 0.2170 0.035 Uiso 1 1 calc R . .
H30B H 0.1193 0.8466 0.1848 0.035 Uiso 1 1 calc R . .
H30C H 0.0404 0.8901 0.1842 0.035 Uiso 1 1 calc R . .
C51 C 0.7030(3) 0.53910(15) 0.29661(19) 0.0129(8) Uani 1 1 d . . .
C52 C 0.6358(3) 0.56347(15) 0.3314(2) 0.0162(9) Uani 1 1 d . . .
H52 H 0.6186 0.5992 0.3184 0.019 Uiso 1 1 calc R . .
C53 C 0.5932(3) 0.53782(16) 0.3840(2) 0.0181(9) Uani 1 1 d . . .
C54 C 0.6157(3) 0.48500(16) 0.4035(2) 0.0190(9) Uani 1 1 d . . .
H54 H 0.5862 0.4668 0.4388 0.023 Uiso 1 1 calc R . .
C55 C 0.6818(3) 0.45968(15) 0.3705(2) 0.0172(9) Uani 1 1 d . A .
C56 C 0.7249(3) 0.48659(14) 0.31876(19) 0.0155(9) Uani 1 1 d . . .
H56 H 0.7711 0.4685 0.2977 0.019 Uiso 1 1 calc R . .
C57 C 0.5238(3) 0.56589(18) 0.4207(2) 0.0270(11) Uani 1 1 d . . .
C58 C 0.7084(3) 0.40378(18) 0.3927(2) 0.0277(11) Uani 1 1 d . . .
C61 C 0.8176(2) 0.54094(14) 0.19157(18) 0.0114(8) Uani 1 1 d . . .
C62 C 0.7939(3) 0.49008(14) 0.16213(19) 0.0142(9) Uani 1 1 d . . .
H62 H 0.7393 0.4741 0.1726 0.017 Uiso 1 1 calc R . .
C63 C 0.8465(3) 0.46238(14) 0.11870(19) 0.0149(9) Uani 1 1 d . . .
C64 C 0.9258(3) 0.48472(15) 0.10066(19) 0.0162(9) Uani 1 1 d . . .
H64 H 0.9627 0.4657 0.0713 0.019 Uiso 1 1 calc R . .
C65 C 0.9494(3) 0.53555(15) 0.12670(19) 0.0152(9) Uani 1 1 d . . .
C66 C 0.8965(3) 0.56259(15) 0.17114(18) 0.0129(8) Uani 1 1 d . . .
H66 H 0.9148 0.5973 0.1883 0.016 Uiso 1 1 calc R . .
C67 C 0.8196(3) 0.40792(16) 0.0888(2) 0.0222(10) Uani 1 1 d . . .
C68 C 1.0307(3) 0.56245(16) 0.1046(2) 0.0198(10) Uani 1 1 d . . .
C71 C 0.8140(3) 0.61903(14) 0.29122(19) 0.0133(9) Uani 1 1 d . . .
C72 C 0.8973(3) 0.60420(15) 0.32937(19) 0.0133(8) Uani 1 1 d . . .
H72 H 0.9185 0.5688 0.3233 0.016 Uiso 1 1 calc R . .
C73 C 0.9508(3) 0.63872(15) 0.37576(19) 0.0154(9) Uani 1 1 d . . .
C74 C 0.9213(3) 0.69061(15) 0.3871(2) 0.0176(9) Uani 1 1 d . . .
H74 H 0.9571 0.7146 0.4187 0.021 Uiso 1 1 calc R . .
C75 C 0.8388(3) 0.70632(15) 0.3514(2) 0.0178(9) Uani 1 1 d . A .
C76 C 0.7868(3) 0.67155(14) 0.3038(2) 0.0159(9) Uani 1 1 d . . .
H76 H 0.7309 0.6840 0.2790 0.019 Uiso 1 1 calc R . .
C77 C 1.0392(3) 0.61905(16) 0.4124(2) 0.0206(10) Uani 1 1 d . . .
C78 C 0.8043(3) 0.76174(17) 0.3627(2) 0.0267(11) Uani 1 1 d . . .
C81 C 0.6776(3) 0.60331(14) 0.17877(19) 0.0144(9) Uani 1 1 d . . .
C82 C 0.6987(3) 0.64807(15) 0.13863(19) 0.0169(9) Uani 1 1 d . . .
H82 H 0.7562 0.6644 0.1505 0.020 Uiso 1 1 calc R . .
C83 C 0.6386(3) 0.66956(14) 0.0819(2) 0.0161(9) Uani 1 1 d . . .
C84 C 0.5541(3) 0.64753(15) 0.0634(2) 0.0172(9) Uani 1 1 d . . .
H84 H 0.5126 0.6625 0.0254 0.021 Uiso 1 1 calc R . .
C85 C 0.5311(3) 0.60262(15) 0.10210(19) 0.0150(9) Uani 1 1 d . . .
C86 C 0.5919(3) 0.58132(14) 0.15792(19) 0.0140(9) Uani 1 1 d . . .
H86 H 0.5747 0.5505 0.1830 0.017 Uiso 1 1 calc R . .
C87 C 0.6674(3) 0.71596(17) 0.0407(2) 0.0263(11) Uani 1 1 d . . .
C88 C 0.4412(3) 0.57738(16) 0.0805(2) 0.0213(10) Uani 1 1 d . . .
C91 C 0.9495(5) 0.7351(3) 0.0762(3) 0.097(2) Uani 1 1 d U . .
H91A H 0.9628 0.7010 0.0524 0.116 Uiso 1 1 calc R . .
H91B H 0.8879 0.7462 0.0551 0.116 Uiso 1 1 calc R . .

loop_
_atom_site_aniso_label
_atom_site_aniso_U_11
_atom_site_aniso_U_22
_atom_site_aniso_U_33
_atom_site_aniso_U_23
_atom_site_aniso_U_13
_atom_site_aniso_U_12
Pt1 0.01319(8) 0.01142(8) 0.01356(8) -0.00097(6) 0.00232(5) 0.00053(7)
Br1 0.0257(3) 0.0165(2) 0.0229(2) -0.00115(17) 0.01153(18) 0.00303(19)
P1 0.0152(6) 0.0126(5) 0.0177(5) -0.0002(4) 0.0042(4) -0.0004(5)
C1 0.017(2) 0.015(2) 0.019(2) 0.0028(16) 0.0076(18) -0.0020(18)
B1 0.012(2) 0.012(2) 0.012(2) -0.0005(17) 0.0024(18) -0.0013(19)
F1 0.051(2) 0.0398(17) 0.0448(17) 0.0130(13) 0.0295(15) 0.0252(15)
Cl1 0.0494(9) 0.0432(8) 0.0652(9) 0.0028(7) 0.0037(7) -0.0171(7)
P2 0.0172(6) 0.0138(5) 0.0135(5) -0.0003(4) -0.0001(4) -0.0002(5)
C2 0.019(2) 0.022(2) 0.029(2) -0.0019(19) 0.0090(19) 0.001(2)
B2 0.0162(13) 0.0148(13) 0.0161(13) 0.0005(9) 0.0001(9) -0.0012(9)
F2 0.0138(16) 0.108(3) 0.059(2) -0.0411(18) 0.0067(14) -0.0020(18)
Cl2 0.0575(10) 0.0674(10) 0.0334(7) -0.0164(7) 0.0053(7) -0.0175(8)
C3 0.024(3) 0.025(2) 0.023(2) 0.0044(18) 0.0068(19) -0.004(2)
F3 0.0392(17) 0.0396(15) 0.0232(14) -0.0009(11) 0.0160(12) 0.0004(14)
C4 0.021(2) 0.016(2) 0.024(2) 0.0068(17) 0.0022(19) 0.0046(19)
F4 0.034(2) 0.0259(18) 0.070(2) 0.0197(18) 0.016(2) -0.0061(17)
F5 0.061(3) 0.041(2) 0.073(3) 0.020(2) -0.039(2) 0.004(2)
F6 0.075(3) 0.032(2) 0.059(2) 0.0128(17) 0.038(2) 0.017(2)
F27 0.075(3) 0.032(2) 0.059(2) 0.0128(17) 0.038(2) 0.017(2)
F25 0.034(2) 0.0259(18) 0.070(2) 0.0197(18) 0.016(2) -0.0061(17)
F26 0.061(3) 0.041(2) 0.073(3) 0.020(2) -0.039(2) 0.004(2)
F16 0.043(2) 0.0216(18) 0.047(2) -0.0167(19) -0.011(2) 0.0047(18)
F17 0.041(3) 0.037(2) 0.071(3) -0.012(2) 0.020(2) 0.0116(19)
F18 0.066(3) 0.028(2) 0.039(2) 0.0056(16) 0.003(2) 0.020(2)
F28 0.043(2) 0.0216(18) 0.047(2) -0.0167(19) -0.011(2) 0.0047(18)
F29 0.041(3) 0.037(2) 0.071(3) -0.012(2) 0.020(2) 0.0116(19)
F30 0.066(3) 0.028(2) 0.039(2) 0.0056(16) 0.003(2) 0.020(2)
C5 0.024(3) 0.028(2) 0.021(2) 0.0028(19) 0.0004(19) -0.001(2)
C6 0.018(2) 0.028(2) 0.037(3) 0.000(2) 0.006(2) 0.008(2)
C7 0.022(2) 0.016(2) 0.024(2) -0.0058(18) 0.0072(18) -0.005(2)
F7 0.093(3) 0.0309(16) 0.090(2) -0.0348(16) 0.068(2) -0.0408(18)
C8 0.033(3) 0.016(2) 0.035(3) -0.0061(19) 0.011(2) -0.003(2)
F8 0.061(2) 0.0331(15) 0.0255(15) -0.0106(12) -0.0039(13) -0.0173(15)
C9 0.031(3) 0.020(2) 0.027(2) -0.0090(18) 0.004(2) -0.007(2)
F9 0.065(2) 0.0205(15) 0.082(2) -0.0194(14) -0.0340(18) 0.0169(16)
C10 0.031(3) 0.015(2) 0.015(2) 0.0015(17) 0.0012(18) 0.002(2)
F10 0.0201(14) 0.0306(14) 0.0367(15) 0.0000(11) 0.0154(12) 0.0035(12)
C11 0.036(3) 0.022(2) 0.024(2) 0.0006(18) 0.005(2) 0.012(2)
F11 0.0285(16) 0.0386(15) 0.0282(14) 0.0173(12) 0.0068(12) -0.0033(13)
C12 0.036(3) 0.022(2) 0.023(2) -0.0032(19) 0.005(2) -0.001(2)
F12 0.0219(14) 0.0320(14) 0.0259(13) -0.0066(11) 0.0056(11) -0.0131(12)
C13 0.018(2) 0.017(2) 0.020(2) 0.0030(17) 0.0017(18) -0.0029(19)
F13 0.0191(14) 0.0468(16) 0.0348(15) -0.0036(12) 0.0025(12) 0.0125(13)
C14 0.022(3) 0.028(2) 0.029(3) 0.0073(19) -0.004(2) -0.006(2)
F14 0.0282(16) 0.0240(13) 0.0370(15) 0.0141(11) -0.0078(12) -0.0018(12)
C15 0.022(3) 0.027(2) 0.027(2) 0.0052(19) 0.000(2) -0.007(2)
F15 0.0276(15) 0.0222(13) 0.0430(16) -0.0086(12) -0.0116(12) -0.0012(12)
C16 0.018(2) 0.022(2) 0.013(2) -0.0018(17) 0.0017(17) 0.0023(19)
C17 0.026(3) 0.028(2) 0.021(2) -0.0044(19) -0.0039(19) -0.001(2)
C18 0.021(2) 0.030(2) 0.018(2) 0.0036(18) 0.0008(18) 0.003(2)
F19 0.0367(17) 0.0331(14) 0.0424(16) 0.0185(12) 0.0168(14) 0.0029(14)
F20 0.075(2) 0.0180(14) 0.0401(16) 0.0029(12) 0.0067(15) -0.0133(15)
F21 0.0382(18) 0.0401(16) 0.0443(17) 0.0287(13) -0.0058(14) -0.0007(14)
C21 0.018(2) 0.0091(19) 0.015(2) -0.0022(15) 0.0006(17) -0.0012(18)
F22 0.0183(14) 0.0294(14) 0.0467(16) -0.0046(12) -0.0094(12) 0.0078(12)
C22 0.020(2) 0.012(2) 0.014(2) -0.0005(16) 0.0037(17) 0.0022(18)
F23 0.0331(16) 0.0334(14) 0.0267(14) -0.0155(11) 0.0045(12) -0.0090(13)
C23 0.024(3) 0.014(2) 0.015(2) 0.0017(16) 0.0047(18) -0.0023(19)
F24 0.0228(15) 0.0418(16) 0.0249(14) 0.0032(11) 0.0048(11) -0.0083(13)
C24 0.022(2) 0.016(2) 0.020(2) -0.0030(17) 0.0084(19) 0.0031(19)
C25 0.015(2) 0.017(2) 0.024(2) 0.0041(18) 0.0046(18) 0.0028(19)
C26 0.018(2) 0.014(2) 0.014(2) -0.0024(16) -0.0016(17) -0.0029(18)
C27 0.020(2) 0.020(2) 0.021(2) 0.0008(17) 0.0012(18) -0.0048(19)
C28 0.031(3) 0.027(2) 0.017(2) -0.0065(18) 0.008(2) -0.006(2)
C29 0.017(3) 0.038(3) 0.035(3) -0.006(2) 0.003(2) 0.005(2)
C30 0.018(2) 0.025(2) 0.025(2) -0.0085(19) -0.0051(19) 0.002(2)
C51 0.010(2) 0.016(2) 0.0116(19) 0.0013(15) -0.0013(16) -0.0040(17)
C52 0.016(2) 0.016(2) 0.016(2) 0.0029(16) -0.0006(17) 0.0008(18)
C53 0.012(2) 0.025(2) 0.017(2) 0.0009(17) -0.0005(17) 0.0009(19)
C54 0.017(2) 0.028(2) 0.012(2) 0.0077(17) 0.0018(17) -0.004(2)
C55 0.016(2) 0.016(2) 0.020(2) 0.0053(17) 0.0024(18) -0.0047(18)
C56 0.015(2) 0.016(2) 0.015(2) -0.0023(16) -0.0001(17) -0.0004(18)
C57 0.020(3) 0.037(3) 0.024(2) 0.005(2) 0.004(2) -0.001(2)
C58 0.025(3) 0.030(3) 0.028(3) 0.008(2) 0.005(2) -0.006(2)
C61 0.013(2) 0.014(2) 0.0061(18) 0.0013(15) -0.0033(16) 0.0017(17)
C62 0.011(2) 0.018(2) 0.014(2) 0.0075(16) 0.0011(16) 0.0019(18)
C63 0.018(2) 0.014(2) 0.012(2) 0.0022(16) 0.0018(17) 0.0010(18)
C64 0.017(2) 0.020(2) 0.011(2) -0.0004(16) -0.0006(17) 0.0056(19)
C65 0.015(2) 0.023(2) 0.0076(19) 0.0049(16) 0.0029(16) -0.0011(19)
C66 0.016(2) 0.0112(19) 0.0105(19) 0.0000(15) -0.0022(16) 0.0000(17)
C67 0.026(3) 0.017(2) 0.025(2) 0.0005(18) 0.009(2) -0.002(2)
C68 0.019(2) 0.023(2) 0.018(2) -0.0004(18) 0.0059(18) 0.000(2)
C71 0.016(2) 0.014(2) 0.0114(19) 0.0035(15) 0.0080(17) -0.0021(18)
C72 0.018(2) 0.0106(19) 0.013(2) 0.0008(15) 0.0061(17) -0.0013(17)
C73 0.018(2) 0.018(2) 0.012(2) 0.0037(16) 0.0062(17) -0.0022(19)
C74 0.023(2) 0.014(2) 0.016(2) -0.0046(16) 0.0042(17) -0.0052(19)
C75 0.018(2) 0.014(2) 0.022(2) -0.0013(17) 0.0065(18) -0.0011(19)
C76 0.012(2) 0.020(2) 0.017(2) 0.0015(16) 0.0041(16) 0.0000(18)
C77 0.023(3) 0.017(2) 0.022(2) -0.0034(18) -0.0005(19) -0.003(2)
C78 0.022(3) 0.025(2) 0.032(3) -0.009(2) 0.000(2) 0.001(2)
C81 0.019(2) 0.0117(19) 0.013(2) -0.0029(15) 0.0056(17) 0.0033(18)
C82 0.018(2) 0.017(2) 0.016(2) -0.0025(17) 0.0057(17) -0.0003(19)
C83 0.018(2) 0.014(2) 0.017(2) 0.0017(16) 0.0051(17) 0.0020(18)
C84 0.023(2) 0.014(2) 0.014(2) 0.0029(16) 0.0005(18) 0.0067(19)
C85 0.014(2) 0.016(2) 0.015(2) -0.0050(16) 0.0016(17) 0.0027(18)
C86 0.020(2) 0.0091(19) 0.014(2) -0.0001(15) 0.0073(17) 0.0000(17)
C87 0.025(3) 0.026(3) 0.028(3) 0.008(2) 0.002(2) 0.001(2)
C88 0.020(2) 0.023(2) 0.021(2) -0.0016(18) -0.0001(18) 0.001(2)
C91 0.109(4) 0.096(4) 0.077(4) 0.012(3) -0.021(3) -0.045(4)

loop_
_atom_type_symbol
_atom_type_description
_atom_type_scat_dispersion_real
_atom_type_scat_dispersion_imag
_atom_type_scat_source
C C 0.0033 0.0016 'International Tables Vol C Tables 4.2.6.8 and 6.1.1.4'
H H 0.0000 0.0000 'International Tables Vol C Tables 4.2.6.8 and 6.1.1.4'
B B 0.0013 0.0007 'International Tables Vol C Tables 4.2.6.8 and 6.1.1.4'
F F 0.0171 0.0103 'International Tables Vol C Tables 4.2.6.8 and 6.1.1.4'
P P 0.1023 0.0942 'International Tables Vol C Tables 4.2.6.8 and 6.1.1.4'
Br Br -0.2901 2.4595 'International Tables Vol C Tables 4.2.6.8 and 6.1.1.4'
Pt Pt -1.7033 8.3905 'International Tables Vol C Tables 4.2.6.8 and 6.1.1.4'
Cl Cl 0.1484 0.1585 'International Tables Vol C Tables 4.2.6.8 and 6.1.1.4'

loop_
_geom_angle_atom_site_label_1
_geom_angle_atom_site_label_2
_geom_angle_atom_site_label_3
_geom_angle
B2 Pt1 P2 94.72(14)
B2 Pt1 P1 90.58(14)
P2 Pt1 P1 171.46(4)
B2 Pt1 Br1 174.16(14)
P2 Pt1 Br1 85.26(4)
P1 Pt1 Br1 90.15(4)
C4 P1 C7 106.76(19)
C4 P1 C1 102.91(18)
C7 P1 C1 110.45(19)
C4 P1 Pt1 110.41(13)
C7 P1 Pt1 110.98(13)
C1 P1 Pt1 114.77(13)
C2 C1 C3 110.4(3)
C2 C1 P1 111.8(3)
C3 C1 P1 116.3(3)
C2 C1 H1 105.9
C3 C1 H1 105.9
P1 C1 H1 105.9
C61 B1 C81 104.5(3)
C61 B1 C51 114.4(3)
C81 B1 C51 110.2(3)
C61 B1 C71 110.0(3)
C81 B1 C71 113.1(3)
C51 B1 C71 104.7(3)
C10 P2 C13 106.00(19)
C10 P2 C16 105.90(18)
C13 P2 C16 105.66(18)
C10 P2 Pt1 120.63(14)
C13 P2 Pt1 107.03(12)
C16 P2 Pt1 110.63(13)
C1 C2 H2A 109.5
C1 C2 H2B 109.5
H2A C2 H2B 109.5
C1 C2 H2C 109.5
H2A C2 H2C 109.5
H2B C2 H2C 109.5
C21 B2 Pt1 176.8(3)
C1 C3 H3A 109.5
C1 C3 H3B 109.5
H3A C3 H3B 109.5
C1 C3 H3C 109.5
H3A C3 H3C 109.5
H3B C3 H3C 109.5
C6 C4 C5 110.0(4)
C6 C4 P1 116.0(3)
C5 C4 P1 110.4(3)
C6 C4 H4 106.6
C5 C4 H4 106.6
P1 C4 H4 106.6
C4 C5 H5A 109.5
C4 C5 H5B 109.5
H5A C5 H5B 109.5
C4 C5 H5C 109.5
H5A C5 H5C 109.5
H5B C5 H5C 109.5
C4 C6 H6A 109.5
C4 C6 H6B 109.5
H6A C6 H6B 109.5
C4 C6 H6C 109.5
H6A C6 H6C 109.5
H6B C6 H6C 109.5
C9 C7 C8 111.8(3)
C9 C7 P1 113.1(3)
C8 C7 P1 115.0(3)
C9 C7 H7 105.3
C8 C7 H7 105.3
P1 C7 H7 105.3
C7 C8 H8A 109.5
C7 C8 H8B 109.5
H8A C8 H8B 109.5
C7 C8 H8C 109.5
H8A C8 H8C 109.5
H8B C8 H8C 109.5
C7 C9 H9A 109.5
C7 C9 H9B 109.5
H9A C9 H9B 109.5
C7 C9 H9C 109.5
H9A C9 H9C 109.5
H9B C9 H9C 109.5
C11 C10 C12 109.4(3)
C11 C10 P2 113.5(3)
C12 C10 P2 113.4(3)
C11 C10 H10 106.7
C12 C10 H10 106.7
P2 C10 H10 106.7
C10 C11 H11A 109.5
C10 C11 H11B 109.5
H11A C11 H11B 109.5
C10 C11 H11C 109.5
H11A C11 H11C 109.5
H11B C11 H11C 109.5
C10 C12 H12A 109.5
C10 C12 H12B 109.5
H12A C12 H12B 109.5
C10 C12 H12C 109.5
H12A C12 H12C 109.5
H12B C12 H12C 109.5
C15 C13 C14 110.4(3)
C15 C13 P2 114.7(3)
C14 C13 P2 112.4(3)
C15 C13 H13 106.2
C14 C13 H13 106.2
P2 C13 H13 106.2
C13 C14 H14A 109.5
C13 C14 H14B 109.5
H14A C14 H14B 109.5
C13 C14 H14C 109.5
H14A C14 H14C 109.5
H14B C14 H14C 109.5
C13 C15 H15A 109.5
C13 C15 H15B 109.5
H15A C15 H15B 109.5
C13 C15 H15C 109.5
H15A C15 H15C 109.5
H15B C15 H15C 109.5
C17 C16 C18 111.4(3)
C17 C16 P2 112.3(3)
C18 C16 P2 115.0(3)
C17 C16 H16 105.8
C18 C16 H16 105.8
P2 C16 H16 105.8
C16 C17 H17A 109.5
C16 C17 H17B 109.5
H17A C17 H17B 109.5
C16 C17 H17C 109.5
H17A C17 H17C 109.5
H17B C17 H17C 109.5
C16 C18 H18A 109.5
C16 C18 H18B 109.5
H18A C18 H18B 109.5
C16 C18 H18C 109.5
H18A C18 H18C 109.5
H18B C18 H18C 109.5
C26 C21 C22 121.3(4)
C26 C21 B2 120.1(3)
C22 C21 B2 118.6(4)
C23 C22 C21 119.0(4)
C23 C22 C27 120.7(3)
C21 C22 C27 120.3(3)
C24 C23 C22 118.8(4)
C24 C23 C28 120.6(4)
C22 C23 C28 120.6(4)
C23 C24 C25 124.0(4)
C23 C24 H24 118.0
C25 C24 H24 118.0
C26 C25 C24 118.3(4)
C26 C25 C29 121.1(4)
C24 C25 C29 120.6(4)
C25 C26 C21 118.6(3)
C25 C26 C30 120.0(4)
C21 C26 C30 121.3(3)
C22 C27 H27A 109.5
C22 C27 H27B 109.5
H27A C27 H27B 109.5
C22 C27 H27C 109.5
H27A C27 H27C 109.5
H27B C27 H27C 109.5
C23 C28 H28A 109.5
C23 C28 H28B 109.5
H28A C28 H28B 109.5
C23 C28 H28C 109.5
H28A C28 H28C 109.5
H28B C28 H28C 109.5
C25 C29 H29A 109.5
C25 C29 H29B 109.5
H29A C29 H29B 109.5
C25 C29 H29C 109.5
H29A C29 H29C 109.5
H29B C29 H29C 109.5
C26 C30 H30A 109.5
C26 C30 H30B 109.5
H30A C30 H30B 109.5
C26 C30 H30C 109.5
H30A C30 H30C 109.5
H30B C30 H30C 109.5
C56 C51 C52 115.2(4)
C56 C51 B1 126.4(4)
C52 C51 B1 118.2(3)
C53 C52 C51 123.1(4)
C53 C52 H52 118.5
C51 C52 H52 118.5
C52 C53 C54 119.9(4)
C52 C53 C57 121.0(4)
C54 C53 C57 119.0(4)
C55 C54 C53 118.6(4)
C55 C54 H54 120.7
C53 C54 H54 120.7
C54 C55 C56 120.4(4)
C54 C55 C58 119.0(4)
C56 C55 C58 120.6(4)
C55 C56 C51 122.7(4)
C55 C56 H56 118.6
C51 C56 H56 118.6
F2 C57 F1 107.6(4)
F2 C57 F3 105.5(4)
F1 C57 F3 104.6(3)
F2 C57 C53 113.1(4)
F1 C57 C53 113.2(4)
F3 C57 C53 112.4(4)
F25 C58 F26 100.2(9)
F5 C58 F26 130.4(7)
F25 C58 F4 128.3(6)
F5 C58 F4 108.1(4)
F26 C58 F4 72.5(7)
F25 C58 F27 106.2(8)
F5 C58 F27 73.9(7)
F26 C58 F27 106.0(9)
F25 C58 F6 69.8(6)
F5 C58 F6 107.1(5)
F4 C58 F6 103.8(4)
F27 C58 F6 129.2(6)
F25 C58 C55 116.1(6)
F5 C58 C55 112.0(4)
F26 C58 C55 112.2(6)
F4 C58 C55 113.8(4)
F27 C58 C55 114.7(6)
F6 C58 C55 111.5(4)
C66 C61 C62 115.0(3)
C66 C61 B1 121.7(3)
C62 C61 B1 123.1(3)
C63 C62 C61 122.9(4)
C63 C62 H62 118.6
C61 C62 H62 118.6
C62 C63 C64 120.5(3)
C62 C63 C67 121.5(4)
C64 C63 C67 117.9(4)
C65 C64 C63 118.0(4)
C65 C64 H64 121.0
C63 C64 H64 121.0
C64 C65 C66 120.8(4)
C64 C65 C68 119.7(4)
C66 C65 C68 119.5(3)
C65 C66 C61 122.8(3)
C65 C66 H66 118.6
C61 C66 H66 118.6
F7 C67 F8 106.3(4)
F7 C67 F9 107.8(4)
F8 C67 F9 104.9(3)
F7 C67 C63 112.8(3)
F8 C67 C63 112.4(3)
F9 C67 C63 112.2(4)
F10 C68 F12 106.3(3)
F10 C68 F11 106.0(3)
F12 C68 F11 105.5(3)
F10 C68 C65 113.7(3)
F12 C68 C65 112.5(3)
F11 C68 C65 112.3(3)
C72 C71 C76 115.0(3)
C72 C71 B1 120.4(3)
C76 C71 B1 124.5(3)
C73 C72 C71 123.3(4)
C73 C72 H72 118.4
C71 C72 H72 118.4
C72 C73 C74 120.1(4)
C72 C73 C77 118.7(3)
C74 C73 C77 121.2(4)
C75 C74 C73 118.3(4)
C75 C74 H74 120.9
C73 C74 H74 120.9
C74 C75 C76 121.0(4)
C74 C75 C78 119.9(4)
C76 C75 C78 119.1(4)
C75 C76 C71 122.4(4)
C75 C76 H76 118.8
C71 C76 H76 118.8
F15 C77 F14 106.3(3)
F15 C77 F13 106.2(3)
F14 C77 F13 105.1(3)
F15 C77 C73 113.3(3)
F14 C77 C73 113.0(3)
F13 C77 C73 112.2(3)
F17 C78 F29 123.3(7)
F17 C78 F28 78.4(7)
F29 C78 F28 110.3(9)
F17 C78 F16 105.7(4)
F28 C78 F16 124.1(6)
F17 C78 F18 106.6(4)
F29 C78 F18 86.7(7)
F16 C78 F18 106.2(4)
F29 C78 F30 107.3(9)
F28 C78 F30 101.2(8)
F16 C78 F30 86.3(7)
F18 C78 F30 127.1(7)
F17 C78 C75 112.7(4)
F29 C78 C75 112.5(8)
F28 C78 C75 115.3(6)
F16 C78 C75 113.7(4)
F18 C78 C75 111.4(4)
F30 C78 C75 109.4(6)
C86 C81 C82 115.4(4)
C86 C81 B1 122.9(3)
C82 C81 B1 121.4(4)
C83 C82 C81 122.5(4)
C83 C82 H82 118.7
C81 C82 H82 118.7
C84 C83 C82 120.8(4)
C84 C83 C87 120.1(4)
C82 C83 C87 119.1(4)
C83 C84 C85 118.1(4)
C83 C84 H84 121.0
C85 C84 H84 121.0
C86 C85 C84 120.5(4)
C86 C85 C88 121.1(4)
C84 C85 C88 118.3(4)
C85 C86 C81 122.7(4)
C85 C86 H86 118.6
C81 C86 H86 118.6
F20 C87 F21 106.7(3)
F20 C87 F19 105.2(4)
F21 C87 F19 105.2(3)
F20 C87 C83 113.9(3)
F21 C87 C83 114.0(4)
F19 C87 C83 111.2(3)
F22 C88 F23 106.0(3)
F22 C88 F24 106.6(3)
F23 C88 F24 105.4(3)
F22 C88 C85 113.1(3)
F23 C88 C85 112.4(3)
F24 C88 C85 112.7(3)
Cl2 C91 Cl1 118.6(4)
Cl2 C91 H91A 107.7
Cl1 C91 H91A 107.7
Cl2 C91 H91B 107.7
Cl1 C91 H91B 107.7
H91A C91 H91B 107.1

loop_
_geom_bond_atom_site_label_1
_geom_bond_atom_site_label_2
_geom_bond_distance
Pt1 B2 1.863(5)
Pt1 P2 2.3547(13)
Pt1 P1 2.3568(14)
Pt1 Br1 2.5368(8)
P1 C4 1.838(4)
P1 C7 1.841(4)
P1 C1 1.852(4)
C1 C2 1.539(5)
C1 C3 1.539(5)
C1 H1 1.0000
B1 C61 1.635(5)
B1 C81 1.641(6)
B1 C51 1.642(5)
B1 C71 1.645(6)
F1 C57 1.344(5)
Cl1 C91 1.738(6)
P2 C10 1.837(4)
P2 C13 1.854(4)
P2 C16 1.860(4)
C2 H2A 0.9800
C2 H2B 0.9800
C2 H2C 0.9800
B2 C21 1.502(6)
F2 C57 1.320(5)
Cl2 C91 1.671(6)
C3 H3A 0.9800
C3 H3B 0.9800
C3 H3C 0.9800
F3 C57 1.345(4)
C4 C6 1.530(5)
C4 C5 1.545(5)
C4 H4 1.0000
F4 C58 1.326(6)
F5 C58 1.310(6)
F6 C58 1.356(6)
F27 C58 1.331(11)
F25 C58 1.289(12)
F26 C58 1.315(14)
F16 C78 1.327(7)
F17 C78 1.318(7)
F18 C78 1.340(6)
F28 C78 1.326(12)
F29 C78 1.325(17)
F30 C78 1.396(15)
C5 H5A 0.9800
C5 H5B 0.9800
C5 H5C 0.9800
C6 H6A 0.9800
C6 H6B 0.9800
C6 H6C 0.9800
C7 C9 1.535(5)
C7 C8 1.535(5)
C7 H7 1.0000
F7 C67 1.312(5)
C8 H8A 0.9800
C8 H8B 0.9800
C8 H8C 0.9800
F8 C67 1.325(4)
C9 H9A 0.9800
C9 H9B 0.9800
C9 H9C 0.9800
F9 C67 1.327(5)
C10 C11 1.531(6)
C10 C12 1.536(5)
C10 H10 1.0000
F10 C68 1.339(4)
C11 H11A 0.9800
C11 H11B 0.9800
C11 H11C 0.9800
F11 C68 1.357(4)
C12 H12A 0.9800
C12 H12B 0.9800
C12 H12C 0.9800
F12 C68 1.350(4)
C13 C15 1.525(5)
C13 C14 1.550(5)
C13 H13 1.0000
F13 C77 1.350(5)
C14 H14A 0.9800
C14 H14B 0.9800
C14 H14C 0.9800
F14 C77 1.347(4)
C15 H15A 0.9800
C15 H15B 0.9800
C15 H15C 0.9800
F15 C77 1.335(4)
C16 C17 1.530(5)
C16 C18 1.533(5)
C16 H16 1.0000
C17 H17A 0.9800
C17 H17B 0.9800
C17 H17C 0.9800
C18 H18A 0.9800
C18 H18B 0.9800
C18 H18C 0.9800
F19 C87 1.358(5)
F20 C87 1.328(5)
F21 C87 1.335(5)
C21 C26 1.417(5)
C21 C22 1.428(5)
F22 C88 1.338(5)
C22 C23 1.382(5)
C22 C27 1.504(5)
F23 C88 1.346(4)
C23 C24 1.378(6)
C23 C28 1.510(5)
F24 C88 1.351(4)
C24 C25 1.398(5)
C24 H24 0.9500
C25 C26 1.395(5)
C25 C29 1.514(6)
C26 C30 1.505(5)
C27 H27A 0.9800
C27 H27B 0.9800
C27 H27C 0.9800
C28 H28A 0.9800
C28 H28B 0.9800
C28 H28C 0.9800
C29 H29A 0.9800
C29 H29B 0.9800
C29 H29C 0.9800
C30 H30A 0.9800
C30 H30B 0.9800
C30 H30C 0.9800
C51 C56 1.398(5)
C51 C52 1.401(5)
C52 C53 1.388(5)
C52 H52 0.9500
C53 C54 1.395(5)
C53 C57 1.486(6)
C54 C55 1.380(5)
C54 H54 0.9500
C55 C56 1.394(5)
C55 C58 1.492(6)
C56 H56 0.9500
C61 C66 1.393(5)
C61 C62 1.407(5)
C62 C63 1.381(5)
C62 H62 0.9500
C63 C64 1.390(5)
C63 C67 1.500(5)
C64 C65 1.385(5)
C64 H64 0.9500
C65 C66 1.389(5)
C65 C68 1.491(5)
C66 H66 0.9500
C71 C72 1.397(5)
C71 C76 1.399(5)
C72 C73 1.391(5)
C72 H72 0.9500
C73 C74 1.391(5)
C73 C77 1.486(5)
C74 C75 1.375(5)
C74 H74 0.9500
C75 C76 1.397(5)
C75 C78 1.499(5)
C76 H76 0.9500
C81 C86 1.399(5)
C81 C82 1.399(5)
C82 C83 1.395(5)
C82 H82 0.9500
C83 C84 1.379(5)
C83 C87 1.481(5)
C84 C85 1.396(5)
C84 H84 0.9500
C85 C86 1.389(5)
C85 C88 1.489(6)
C86 H86 0.9500
C91 H91A 0.9900
C91 H91B 0.9900

loop_
_geom_torsion_atom_site_label_1
_geom_torsion_atom_site_label_2
_geom_torsion_atom_site_label_3
_geom_torsion_atom_site_label_4
_geom_torsion
B2 Pt1 P1 C4 -111.23(19)
Br1 Pt1 P1 C4 74.56(14)
B2 Pt1 P1 C7 130.6(2)
Br1 Pt1 P1 C7 -43.61(15)
B2 Pt1 P1 C1 4.5(2)
Br1 Pt1 P1 C1 -169.71(15)
C4 P1 C1 C2 -165.4(3)
C7 P1 C1 C2 -51.8(3)
Pt1 P1 C1 C2 74.6(3)
C4 P1 C1 C3 -37.4(3)
C7 P1 C1 C3 76.3(3)
Pt1 P1 C1 C3 -157.4(2)
B2 Pt1 P2 C10 4.4(2)
Br1 Pt1 P2 C10 178.58(16)
B2 Pt1 P2 C13 125.51(19)
Br1 Pt1 P2 C13 -60.34(13)
B2 Pt1 P2 C16 -119.8(2)
Br1 Pt1 P2 C16 54.30(15)
C7 P1 C4 C6 52.1(3)
C1 P1 C4 C6 168.4(3)
Pt1 P1 C4 C6 -68.7(3)
C7 P1 C4 C5 178.0(3)
C1 P1 C4 C5 -65.6(3)
Pt1 P1 C4 C5 57.3(3)
C4 P1 C7 C9 -167.7(3)
C1 P1 C7 C9 81.1(3)
Pt1 P1 C7 C9 -47.4(3)
C4 P1 C7 C8 62.1(4)
C1 P1 C7 C8 -49.1(4)
Pt1 P1 C7 C8 -177.5(3)
C13 P2 C10 C11 172.6(3)
C16 P2 C10 C11 60.7(3)
Pt1 P2 C10 C11 -65.8(3)
C13 P2 C10 C12 -61.7(3)
C16 P2 C10 C12 -173.6(3)
Pt1 P2 C10 C12 59.9(4)
C10 P2 C13 C15 -33.5(3)
C16 P2 C13 C15 78.6(3)
Pt1 P2 C13 C15 -163.5(2)
C10 P2 C13 C14 93.8(3)
C16 P2 C13 C14 -154.1(3)
Pt1 P2 C13 C14 -36.2(3)
C10 P2 C16 C17 -94.1(3)
C13 P2 C16 C17 153.7(3)
Pt1 P2 C16 C17 38.2(3)
C10 P2 C16 C18 34.7(4)
C13 P2 C16 C18 -77.5(3)
Pt1 P2 C16 C18 167.0(3)
C26 C21 C22 C23 -0.5(6)
B2 C21 C22 C23 177.7(3)
C26 C21 C22 C27 179.4(3)
B2 C21 C22 C27 -2.4(5)
C21 C22 C23 C24 1.4(5)
C27 C22 C23 C24 -178.6(4)
C21 C22 C23 C28 -176.4(3)
C27 C22 C23 C28 3.6(6)
C22 C23 C24 C25 -0.9(6)
C28 C23 C24 C25 176.9(4)
C23 C24 C25 C26 -0.4(6)
C23 C24 C25 C29 -178.3(4)
C24 C25 C26 C21 1.3(5)
C29 C25 C26 C21 179.1(4)
C24 C25 C26 C30 -177.9(3)
C29 C25 C26 C30 -0.1(6)
C22 C21 C26 C25 -0.9(6)
B2 C21 C26 C25 -179.0(4)
C22 C21 C26 C30 178.4(3)
B2 C21 C26 C30 0.2(6)
C61 B1 C51 C56 14.9(5)
C81 B1 C51 C56 132.4(4)
C71 B1 C51 C56 -105.6(4)
C61 B1 C51 C52 -170.1(3)
C81 B1 C51 C52 -52.6(4)
C71 B1 C51 C52 69.3(4)
C56 C51 C52 C53 -0.2(6)
B1 C51 C52 C53 -175.7(3)
C51 C52 C53 C54 -1.1(6)
C51 C52 C53 C57 178.5(4)
C52 C53 C54 C55 1.2(6)
C57 C53 C54 C55 -178.5(4)
C53 C54 C55 C56 0.1(6)
C53 C54 C55 C58 178.1(4)
C54 C55 C56 C51 -1.5(6)
C58 C55 C56 C51 -179.4(4)
C52 C51 C56 C55 1.5(6)
B1 C51 C56 C55 176.6(4)
C52 C53 C57 F2 108.0(5)
C54 C53 C57 F2 -72.4(5)
C52 C53 C57 F1 -14.6(6)
C54 C53 C57 F1 165.0(4)
C52 C53 C57 F3 -132.7(4)
C54 C53 C57 F3 46.9(5)
C54 C55 C58 F25 -137.9(8)
C56 C55 C58 F25 40.1(9)
C54 C55 C58 F5 -95.2(6)
C56 C55 C58 F5 82.8(6)
C54 C55 C58 F26 107.7(10)
C56 C55 C58 F26 -74.3(10)
C54 C55 C58 F4 27.8(6)
C56 C55 C58 F4 -154.2(4)
C54 C55 C58 F27 -13.4(10)
C56 C55 C58 F27 164.6(9)
C54 C55 C58 F6 144.8(5)
C56 C55 C58 F6 -37.2(6)
C81 B1 C61 C66 93.2(4)
C51 B1 C61 C66 -146.2(3)
C71 B1 C61 C66 -28.6(5)
C81 B1 C61 C62 -80.5(4)
C51 B1 C61 C62 40.1(5)
C71 B1 C61 C62 157.7(3)
C66 C61 C62 C63 2.7(5)
B1 C61 C62 C63 176.8(3)
C61 C62 C63 C64 -1.5(6)
C61 C62 C63 C67 179.3(3)
C62 C63 C64 C65 -0.8(5)
C67 C63 C64 C65 178.4(3)
C63 C64 C65 C66 1.7(6)
C63 C64 C65 C68 -176.0(3)
C64 C65 C66 C61 -0.4(6)
C68 C65 C66 C61 177.3(3)
C62 C61 C66 C65 -1.8(5)
B1 C61 C66 C65 -176.0(3)
C62 C63 C67 F7 -6.1(6)
C64 C63 C67 F7 174.7(4)
C62 C63 C67 F8 114.0(4)
C64 C63 C67 F8 -65.2(5)
C62 C63 C67 F9 -128.1(4)
C64 C63 C67 F9 52.7(5)
C64 C65 C68 F10 -24.3(5)
C66 C65 C68 F10 158.0(3)
C64 C65 C68 F12 -145.1(3)
C66 C65 C68 F12 37.1(5)
C64 C65 C68 F11 96.0(4)
C66 C65 C68 F11 -81.7(4)
C61 B1 C71 C72 -43.7(4)
C81 B1 C71 C72 -160.2(3)
C51 B1 C71 C72 79.8(4)
C61 B1 C71 C76 139.7(3)
C81 B1 C71 C76 23.2(5)
C51 B1 C71 C76 -96.8(4)
C76 C71 C72 C73 -0.9(5)
B1 C71 C72 C73 -177.9(3)
C71 C72 C73 C74 1.2(6)
C71 C72 C73 C77 -178.7(3)
C72 C73 C74 C75 -0.1(5)
C77 C73 C74 C75 179.9(4)
C73 C74 C75 C76 -1.3(6)
C73 C74 C75 C78 179.5(4)
C74 C75 C76 C71 1.7(6)
C78 C75 C76 C71 -179.2(4)
C72 C71 C76 C75 -0.5(5)
B1 C71 C76 C75 176.3(3)
C72 C73 C77 F15 177.5(3)
C74 C73 C77 F15 -2.5(5)
C72 C73 C77 F14 -61.5(5)
C74 C73 C77 F14 118.5(4)
C72 C73 C77 F13 57.1(5)
C74 C73 C77 F13 -122.9(4)
C74 C75 C78 F17 -117.8(5)
C76 C75 C78 F17 63.0(5)
C74 C75 C78 F29 27.0(9)
C76 C75 C78 F29 -152.2(8)
C74 C75 C78 F28 154.7(8)
C76 C75 C78 F28 -24.5(9)
C74 C75 C78 F16 2.5(6)
C76 C75 C78 F16 -176.7(4)
C74 C75 C78 F18 122.4(5)
C76 C75 C78 F18 -56.8(6)
C74 C75 C78 F30 -92.0(8)
C76 C75 C78 F30 88.8(7)
C61 B1 C81 C86 96.5(4)
C51 B1 C81 C86 -26.9(5)
C71 B1 C81 C86 -143.8(3)
C61 B1 C81 C82 -76.5(4)
C51 B1 C81 C82 160.1(3)
C71 B1 C81 C82 43.2(5)
C86 C81 C82 C83 0.3(5)
B1 C81 C82 C83 173.7(3)
C81 C82 C83 C84 0.8(6)
C81 C82 C83 C87 -178.1(4)
C82 C83 C84 C85 -1.1(6)
C87 C83 C84 C85 177.7(4)
C83 C84 C85 C86 0.5(5)
C83 C84 C85 C88 -177.7(3)
C84 C85 C86 C81 0.6(6)
C88 C85 C86 C81 178.7(3)
C82 C81 C86 C85 -1.0(5)
B1 C81 C86 C85 -174.3(3)
C84 C83 C87 F20 122.4(4)
C82 C83 C87 F20 -58.7(5)
C84 C83 C87 F21 -0.3(6)
C82 C83 C87 F21 178.6(3)
C84 C83 C87 F19 -119.0(4)
C82 C83 C87 F19 59.9(5)
C86 C85 C88 F22 142.5(4)
C84 C85 C88 F22 -39.4(5)
C86 C85 C88 F23 -97.5(4)
C84 C85 C88 F23 80.6(4)
C86 C85 C88 F24 21.4(5)
C84 C85 C88 F24 -160.5(3)
